data_7001333
loop_
_publ_author_name
'Wang, Xu-Chun'
'Tian, Yu-Peng'
'Kan, Yu-He'
'Zuo, Cong-Yu'
'Wu, Jie-Ying'
'Jin, Bao-Kang'
'Zhou, Hong-Ping'
'Yang, Jia-Xiang'
'Zhang, Sheng-Yi'
'Tao, Xu-Tang'
'Jiang, Min-Hua'

_publ_section_title
;
 Functionalized ferrocenes and ferroceniums: synthesis, crystal
 structures and electrochemical properties based on
 carbazole/phenothiazine-ferrocene conjugated molecules
;
_journal_issue 21
_journal_name_full 'Dalton Transactions'
_journal_page_first 4096
_journal_page_last 4103
_journal_paper_doi 10.1039/b900705a
_journal_year 2009
_chemical_formula_sum 'C27 H25 Cl2 Fe I3 N'
_chemical_formula_weight 870.93
_chemical_name_systematic
;
?
;
_space_group_IT_number 2
_symmetry_cell_setting triclinic
_symmetry_space_group_name_Hall '-P 1'
_symmetry_space_group_name_H-M 'P -1'
_atom_sites_solution_hydrogens geom
_atom_sites_solution_primary direct
_atom_sites_solution_secondary difmap
_audit_creation_method SHELXL-97
_cell_angle_alpha 86.787(4)
_cell_angle_beta 78.170(3)
_cell_angle_gamma 77.194(4)
_cell_formula_units_Z 2
_cell_length_a 9.060(2)
_cell_length_b 9.176(2)
_cell_length_c 18.634(4)
_cell_measurement_reflns_used 1779
_cell_measurement_temperature 298(2)
_cell_measurement_theta_max 21.804
_cell_measurement_theta_min 2.396
_cell_volume 1478.4(6)
_computing_cell_refinement 'Bruker SMART'
_computing_data_collection 'Bruker SMART'
_computing_data_reduction 'Bruker SAINT'
_computing_molecular_graphics 'Bruker SHELXTL'
_computing_publication_material 'Bruker SHELXTL'
_computing_structure_refinement 'SHELXL-97 (Sheldrick, 1997)'
_computing_structure_solution 'SHELXS-97 (Sheldrick, 1990)'
_diffrn_ambient_temperature 298(2)
_diffrn_measured_fraction_theta_full 0.989
_diffrn_measured_fraction_theta_max 0.989
_diffrn_measurement_device_type 'CCD area detector'
_diffrn_measurement_method 'phi and omega scans'
_diffrn_radiation_monochromator graphite
_diffrn_radiation_source 'fine-focus sealed tube'
_diffrn_radiation_type MoK\a
_diffrn_radiation_wavelength 0.71073
_diffrn_reflns_av_R_equivalents 0.0270
_diffrn_reflns_av_sigmaI/netI 0.0655
_diffrn_reflns_limit_h_max 10
_diffrn_reflns_limit_h_min -10
_diffrn_reflns_limit_k_max 10
_diffrn_reflns_limit_k_min -6
_diffrn_reflns_limit_l_max 22
_diffrn_reflns_limit_l_min -22
_diffrn_reflns_number 7814
_diffrn_reflns_theta_full 25.01
_diffrn_reflns_theta_max 25.01
_diffrn_reflns_theta_min 2.23
_exptl_absorpt_coefficient_mu 3.839
_exptl_absorpt_correction_T_max 0.6352
_exptl_absorpt_correction_T_min 0.2711
_exptl_absorpt_correction_type multi-scan
_exptl_absorpt_process_details sadabs
_exptl_crystal_colour black
_exptl_crystal_density_diffrn 1.956
_exptl_crystal_density_meas 1.902
_exptl_crystal_density_method 'not measured'
_exptl_crystal_description needle
_exptl_crystal_F_000 826
_exptl_crystal_size_max 0.46
_exptl_crystal_size_mid 0.18
_exptl_crystal_size_min 0.13
_refine_diff_density_max 0.630
_refine_diff_density_min -0.677
_refine_diff_density_rms 0.114
_refine_ls_extinction_method none
_refine_ls_goodness_of_fit_ref 0.996
_refine_ls_hydrogen_treatment constr
_refine_ls_matrix_type full
_refine_ls_number_parameters 307
_refine_ls_number_reflns 5143
_refine_ls_number_restraints 0
_refine_ls_restrained_S_all 0.996
_refine_ls_R_factor_all 0.1032
_refine_ls_R_factor_gt 0.0452
_refine_ls_shift/su_max 0.001
_refine_ls_shift/su_mean 0.000
_refine_ls_structure_factor_coef Fsqd
_refine_ls_weighting_details 'calc w=1/[\s^2^(Fo^2^)+(0.0397P)^2^+0.0000P] where P=(Fo^2^+2Fc^2^)/3'
_refine_ls_weighting_scheme calc
_refine_ls_wR_factor_gt 0.0870
_refine_ls_wR_factor_ref 0.1083
_reflns_number_gt 2662
_reflns_number_total 5143
_reflns_threshold_expression >2sigma(I)
_cod_data_source_file b900705a.txt
_cod_data_source_block ccdc299717
_cod_depositor_comments
;
The following automatic conversions were performed:
'_symmetry_cell_setting' value 'Triclinic' changed to 'triclinic'
according to '/home/saulius/struct/CIF-dictionaries/cif_core.dic'
dictionary named 'cif_core.dic' version 2.4.1 from 2010-06-29.

Automatic conversion script
Id: cif_fix_enum 1527 2010-12-29 10:47:43Z saulius 
;
_cod_original_sg_symbol_H-M P-1
_cod_database_code 7001333

loop_
_symmetry_equiv_pos_as_xyz
'x, y, z'
'-x, -y, -z'

loop_
_atom_site_label
_atom_site_type_symbol
_atom_site_fract_x
_atom_site_fract_y
_atom_site_fract_z
_atom_site_U_iso_or_equiv
_atom_site_adp_type
_atom_site_occupancy
_atom_site_symmetry_multiplicity
_atom_site_calc_flag
_atom_site_refinement_flags
_atom_site_disorder_assembly
_atom_site_disorder_group
Fe1 Fe 0.24643(12) 1.20286(12) 0.64061(6) 0.0542(3) Uani 1 1 d . . .
Cl1 Cl 0.4735(4) 0.6158(3) 0.63699(18) 0.1415(12) Uani 1 1 d . . .
Cl2 Cl 0.6062(3) 0.3726(4) 0.72312(18) 0.1298(11) Uani 1 1 d . . .
I1 I 0.08092(6) 0.19035(6) 0.36142(3) 0.06524(19) Uani 1 1 d . . .
I2 I -0.14409(7) 0.30926(7) 0.48880(4) 0.0890(2) Uani 1 1 d . . .
I3 I 0.31243(6) 0.07005(7) 0.23045(4) 0.0857(2) Uani 1 1 d . . .
N1 N 0.1981(8) 0.3662(8) 0.9488(4) 0.069(2) Uani 1 1 d . . .
C1 C 0.2199(11) 0.4985(10) 0.9167(4) 0.067(2) Uani 1 1 d . . .
C2 C 0.3355(11) 0.5767(11) 0.9171(5) 0.084(3) Uani 1 1 d . . .
H2 H 0.4168 0.5367 0.9407 0.101 Uiso 1 1 calc R . .
C3 C 0.3278(13) 0.7119(12) 0.8829(5) 0.093(3) Uani 1 1 d . . .
H3 H 0.4038 0.7645 0.8845 0.112 Uiso 1 1 calc R . .
C4 C 0.2119(15) 0.7737(11) 0.8459(5) 0.091(4) Uani 1 1 d . . .
C5 C 0.0952(10) 0.6972(10) 0.8455(4) 0.068(2) Uani 1 1 d . . .
H5 H 0.0152 0.7384 0.8213 0.082 Uiso 1 1 calc R . .
C6 C 0.0980(9) 0.5606(10) 0.8808(4) 0.061(2) Uani 1 1 d . . .
C7 C 0.0019(10) 0.4518(10) 0.8914(4) 0.063(2) Uani 1 1 d . . .
C8 C -0.1295(12) 0.4469(12) 0.8672(5) 0.082(3) Uani 1 1 d . . .
H8 H -0.1751 0.5255 0.8397 0.099 Uiso 1 1 calc R . .
C9 C -0.1936(12) 0.3218(16) 0.8843(6) 0.101(4) Uani 1 1 d . . .
H9 H -0.2816 0.3155 0.8674 0.121 Uiso 1 1 calc R . .
C10 C -0.1272(14) 0.2072(13) 0.9264(6) 0.100(3) Uani 1 1 d . . .
H10 H -0.1738 0.1259 0.9378 0.120 Uiso 1 1 calc R . .
C11 C 0.0053(12) 0.2074(11) 0.9523(5) 0.082(3) Uani 1 1 d . . .
H11 H 0.0495 0.1289 0.9802 0.098 Uiso 1 1 calc R . .
C12 C 0.0676(10) 0.3324(10) 0.9339(4) 0.063(2) Uani 1 1 d . . .
C13 C 0.3027(11) 0.2745(10) 0.9935(6) 0.095(3) Uani 1 1 d . . .
H13A H 0.3520 0.3381 1.0163 0.114 Uiso 1 1 calc R . .
H13B H 0.2445 0.2222 1.0320 0.114 Uiso 1 1 calc R . .
C14 C 0.4189(14) 0.1677(12) 0.9457(6) 0.138(4) Uani 1 1 d . . .
H14A H 0.4891 0.1087 0.9738 0.207 Uiso 1 1 calc R . .
H14B H 0.4748 0.2204 0.9074 0.207 Uiso 1 1 calc R . .
H14C H 0.3693 0.1034 0.9245 0.207 Uiso 1 1 calc R . .
C15 C 0.2181(12) 0.9313(15) 0.8109(6) 0.107(4) Uani 1 1 d . . .
H15 H 0.2973 0.9768 0.8161 0.128 Uiso 1 1 calc R . .
C16 C 0.1242(12) 0.9931(13) 0.7782(5) 0.100(4) Uani 1 1 d . . .
H16 H 0.0461 0.9475 0.7716 0.120 Uiso 1 1 calc R . .
C17 C 0.1313(11) 1.1521(9) 0.7460(5) 0.068(3) Uani 1 1 d . . .
C18 C 0.2253(10) 1.2531(10) 0.7497(4) 0.069(2) Uani 1 1 d . . .
H18 H 0.3068 1.2384 0.7744 0.083 Uiso 1 1 calc R . .
C19 C 0.1728(11) 1.3809(9) 0.7090(5) 0.075(3) Uani 1 1 d . . .
H19 H 0.2140 1.4661 0.7026 0.090 Uiso 1 1 calc R . .
C20 C 0.0509(10) 1.3601(9) 0.6801(5) 0.074(3) Uani 1 1 d . . .
H20 H -0.0039 1.4287 0.6513 0.089 Uiso 1 1 calc R . .
C21 C 0.0230(10) 1.2168(10) 0.7017(5) 0.073(3) Uani 1 1 d . . .
H21 H -0.0518 1.1735 0.6892 0.088 Uiso 1 1 calc R . .
C22 C 0.4730(13) 1.110(2) 0.5944(6) 0.118(5) Uani 1 1 d . . .
H22 H 0.5540 1.0916 0.6197 0.141 Uiso 1 1 calc R . .
C23 C 0.379(2) 1.0120(12) 0.5862(7) 0.126(6) Uani 1 1 d . . .
H23 H 0.3872 0.9149 0.6046 0.152 Uiso 1 1 calc R . .
C24 C 0.2734(14) 1.0869(15) 0.5456(6) 0.102(4) Uani 1 1 d . . .
H24 H 0.1966 1.0482 0.5321 0.123 Uiso 1 1 calc R . .
C25 C 0.2996(11) 1.2250(13) 0.5287(5) 0.081(3) Uani 1 1 d . . .
H25 H 0.2432 1.2967 0.5018 0.097 Uiso 1 1 calc R . .
C26 C 0.4208(12) 1.2434(13) 0.5570(6) 0.087(3) Uani 1 1 d . . .
H26 H 0.4620 1.3285 0.5525 0.105 Uiso 1 1 calc R . .
C27 C 0.5807(14) 0.5598(13) 0.7033(6) 0.142(5) Uani 1 1 d . . .
H27A H 0.6812 0.5844 0.6872 0.170 Uiso 1 1 calc R . .
H27B H 0.5302 0.6151 0.7477 0.170 Uiso 1 1 calc R . .

loop_
_atom_site_aniso_label
_atom_site_aniso_U_11
_atom_site_aniso_U_22
_atom_site_aniso_U_33
_atom_site_aniso_U_23
_atom_site_aniso_U_13
_atom_site_aniso_U_12
Fe1 0.0590(7) 0.0499(7) 0.0487(7) -0.0033(5) -0.0006(5) -0.0101(5)
Cl1 0.195(3) 0.097(2) 0.142(3) 0.038(2) -0.044(3) -0.052(2)
Cl2 0.114(2) 0.126(3) 0.157(3) 0.017(2) -0.059(2) -0.0187(19)
I1 0.0648(4) 0.0616(4) 0.0783(4) 0.0041(3) -0.0265(3) -0.0222(3)
I2 0.0773(4) 0.0943(5) 0.0978(5) -0.0129(4) -0.0113(4) -0.0257(4)
I3 0.0631(4) 0.0950(5) 0.0982(5) -0.0066(4) -0.0114(3) -0.0178(3)
N1 0.071(5) 0.059(5) 0.071(5) 0.019(4) -0.015(4) -0.007(4)
C1 0.088(7) 0.056(6) 0.049(5) 0.006(5) -0.006(5) -0.006(5)
C2 0.100(8) 0.076(7) 0.078(7) 0.015(6) -0.027(6) -0.019(6)
C3 0.117(9) 0.094(8) 0.072(7) 0.006(6) -0.010(6) -0.040(7)
C4 0.147(11) 0.060(7) 0.054(6) 0.016(5) 0.016(7) -0.034(7)
C5 0.084(7) 0.071(6) 0.036(5) 0.001(5) -0.001(4) 0.003(5)
C6 0.063(6) 0.067(6) 0.043(5) 0.007(4) -0.001(4) -0.003(5)
C7 0.064(6) 0.079(7) 0.037(5) -0.001(4) -0.002(4) -0.001(5)
C8 0.088(8) 0.095(8) 0.055(6) -0.013(5) -0.008(6) -0.003(6)
C9 0.075(7) 0.158(12) 0.075(8) -0.018(8) -0.012(6) -0.033(8)
C10 0.107(9) 0.109(9) 0.082(8) -0.014(7) 0.015(7) -0.048(8)
C11 0.084(7) 0.085(7) 0.071(7) -0.001(5) -0.001(6) -0.016(6)
C12 0.069(6) 0.065(6) 0.048(5) -0.004(5) 0.000(5) -0.011(5)
C13 0.103(8) 0.071(7) 0.109(8) 0.007(6) -0.027(7) -0.007(6)
C14 0.148(11) 0.105(9) 0.157(12) 0.016(9) -0.049(9) -0.007(8)
C15 0.077(8) 0.164(13) 0.073(8) -0.049(8) -0.003(6) -0.012(8)
C16 0.081(8) 0.138(11) 0.074(8) -0.034(7) -0.006(6) -0.008(7)
C17 0.080(7) 0.046(5) 0.059(6) 0.005(5) 0.021(5) -0.007(5)
C18 0.079(6) 0.074(7) 0.052(5) -0.018(5) 0.000(5) -0.022(5)
C19 0.089(7) 0.048(6) 0.075(6) -0.027(5) 0.030(6) -0.025(5)
C20 0.062(6) 0.048(6) 0.094(7) 0.002(5) 0.007(5) 0.004(5)
C21 0.062(6) 0.062(6) 0.088(7) -0.004(5) 0.006(5) -0.014(5)
C22 0.073(8) 0.185(15) 0.060(7) -0.026(10) -0.004(6) 0.041(9)
C23 0.185(15) 0.056(8) 0.075(9) -0.011(6) 0.047(10) 0.041(9)
C24 0.137(11) 0.087(9) 0.077(8) -0.033(7) 0.009(7) -0.033(8)
C25 0.087(8) 0.093(8) 0.057(6) 0.007(5) -0.005(5) -0.018(6)
C26 0.062(7) 0.114(9) 0.087(8) -0.035(7) 0.029(6) -0.052(7)
C27 0.185(13) 0.136(11) 0.143(11) 0.003(9) -0.075(10) -0.075(10)

loop_
_atom_type_symbol
_atom_type_description
_atom_type_scat_dispersion_real
_atom_type_scat_dispersion_imag
_atom_type_scat_source
C C 0.0033 0.0016 'International Tables Vol C Tables 4.2.6.8 and 6.1.1.4'
H H 0.0000 0.0000 'International Tables Vol C Tables 4.2.6.8 and 6.1.1.4'
N N 0.0061 0.0033 'International Tables Vol C Tables 4.2.6.8 and 6.1.1.4'
I I -0.4742 1.8119 'International Tables Vol C Tables 4.2.6.8 and 6.1.1.4'
Fe Fe 0.3463 0.8444 'International Tables Vol C Tables 4.2.6.8 and 6.1.1.4'
Cl Cl 0.1484 0.1585 'International Tables Vol C Tables 4.2.6.8 and 6.1.1.4'

loop_
_geom_angle_atom_site_label_1
_geom_angle_atom_site_label_2
_geom_angle_atom_site_label_3
_geom_angle
_geom_angle_site_symmetry_1
_geom_angle_site_symmetry_3
_geom_angle_publ_flag
C19 Fe1 C25 122.9(4) . . ?
C19 Fe1 C20 39.4(3) . . ?
C25 Fe1 C20 108.7(4) . . ?
C19 Fe1 C26 109.6(4) . . ?
C25 Fe1 C26 38.6(3) . . ?
C20 Fe1 C26 123.8(4) . . ?
C19 Fe1 C24 156.5(5) . . ?
C25 Fe1 C24 38.3(4) . . ?
C20 Fe1 C24 122.7(5) . . ?
C26 Fe1 C24 64.9(4) . . ?
C19 Fe1 C22 126.0(6) . . ?
C25 Fe1 C22 65.7(4) . . ?
C20 Fe1 C22 160.2(6) . . ?
C26 Fe1 C22 39.9(4) . . ?
C24 Fe1 C22 65.8(5) . . ?
C19 Fe1 C18 40.1(3) . . ?
C25 Fe1 C18 158.3(4) . . ?
C20 Fe1 C18 66.8(4) . . ?
C26 Fe1 C18 124.7(4) . . ?
C24 Fe1 C18 162.2(5) . . ?
C22 Fe1 C18 110.8(4) . . ?
C19 Fe1 C23 162.4(7) . . ?
C25 Fe1 C23 65.2(4) . . ?
C20 Fe1 C23 157.6(7) . . ?
C26 Fe1 C23 66.1(4) . . ?
C24 Fe1 C23 39.1(4) . . ?
C22 Fe1 C23 39.6(4) . . ?
C18 Fe1 C23 127.0(5) . . ?
C19 Fe1 C21 66.6(3) . . ?
C25 Fe1 C21 124.4(4) . . ?
C20 Fe1 C21 39.9(3) . . ?
C26 Fe1 C21 158.9(5) . . ?
C24 Fe1 C21 109.7(4) . . ?
C22 Fe1 C21 159.1(6) . . ?
C18 Fe1 C21 66.8(3) . . ?
C23 Fe1 C21 123.8(5) . . ?
C19 Fe1 C17 66.1(3) . . ?
C25 Fe1 C17 160.6(4) . . ?
C20 Fe1 C17 66.3(3) . . ?
C26 Fe1 C17 160.0(5) . . ?
C24 Fe1 C17 127.0(4) . . ?
C22 Fe1 C17 125.3(5) . . ?
C18 Fe1 C17 39.3(3) . . ?
C23 Fe1 C17 111.7(4) . . ?
C21 Fe1 C17 39.6(3) . . ?
I2 I1 I3 179.65(3) . . ?
C1 N1 C12 110.5(7) . . ?
C1 N1 C13 123.5(8) . . ?
C12 N1 C13 126.0(7) . . ?
N1 C1 C2 130.6(9) . . ?
N1 C1 C6 109.7(9) . . ?
C2 C1 C6 119.6(8) . . ?
C3 C2 C1 119.3(9) . . ?
C3 C2 H2 120.3 . . ?
C1 C2 H2 120.3 . . ?
C2 C3 C4 122.4(10) . . ?
C2 C3 H3 118.8 . . ?
C4 C3 H3 118.8 . . ?
C3 C4 C5 118.9(9) . . ?
C3 C4 C15 115.9(11) . . ?
C5 C4 C15 125.1(11) . . ?
C6 C5 C4 120.3(9) . . ?
C6 C5 H5 119.9 . . ?
C4 C5 H5 119.9 . . ?
C5 C6 C1 119.6(9) . . ?
C5 C6 C7 135.7(9) . . ?
C1 C6 C7 104.7(8) . . ?
C8 C7 C12 119.7(9) . . ?
C8 C7 C6 132.0(9) . . ?
C12 C7 C6 108.2(8) . . ?
C7 C8 C9 118.6(10) . . ?
C7 C8 H8 120.7 . . ?
C9 C8 H8 120.7 . . ?
C10 C9 C8 120.3(11) . . ?
C10 C9 H9 119.8 . . ?
C8 C9 H9 119.8 . . ?
C9 C10 C11 123.1(11) . . ?
C9 C10 H10 118.5 . . ?
C11 C10 H10 118.5 . . ?
C10 C11 C12 115.4(10) . . ?
C10 C11 H11 122.3 . . ?
C12 C11 H11 122.3 . . ?
N1 C12 C11 130.4(9) . . ?
N1 C12 C7 106.8(8) . . ?
C11 C12 C7 122.8(9) . . ?
C14 C13 N1 108.4(9) . . ?
C14 C13 H13A 110.0 . . ?
N1 C13 H13A 110.0 . . ?
C14 C13 H13B 110.0 . . ?
N1 C13 H13B 110.0 . . ?
H13A C13 H13B 108.4 . . ?
C13 C14 H14A 109.5 . . ?
C13 C14 H14B 109.5 . . ?
H14A C14 H14B 109.5 . . ?
C13 C14 H14C 109.5 . . ?
H14A C14 H14C 109.5 . . ?
H14B C14 H14C 109.5 . . ?
C16 C15 C4 121.0(13) . . ?
C16 C15 H15 119.5 . . ?
C4 C15 H15 119.5 . . ?
C15 C16 C17 119.5(13) . . ?
C15 C16 H16 120.2 . . ?
C17 C16 H16 120.2 . . ?
C18 C17 C21 108.4(8) . . ?
C18 C17 C16 134.3(10) . . ?
C21 C17 C16 117.3(9) . . ?
C18 C17 Fe1 69.0(4) . . ?
C21 C17 Fe1 69.6(5) . . ?
C16 C17 Fe1 126.3(6) . . ?
C17 C18 C19 107.1(8) . . ?
C17 C18 Fe1 71.7(5) . . ?
C19 C18 Fe1 68.6(5) . . ?
C17 C18 H18 126.5 . . ?
C19 C18 H18 126.5 . . ?
Fe1 C18 H18 124.8 . . ?
C20 C19 C18 109.3(8) . . ?
C20 C19 Fe1 71.0(5) . . ?
C18 C19 Fe1 71.4(4) . . ?
C20 C19 H19 125.4 . . ?
C18 C19 H19 125.4 . . ?
Fe1 C19 H19 123.8 . . ?
C19 C20 C21 108.6(8) . . ?
C19 C20 Fe1 69.6(5) . . ?
C21 C20 Fe1 71.5(4) . . ?
C19 C20 H20 125.7 . . ?
C21 C20 H20 125.7 . . ?
Fe1 C20 H20 124.8 . . ?
C20 C21 C17 106.6(8) . . ?
C20 C21 Fe1 68.6(4) . . ?
C17 C21 Fe1 70.8(5) . . ?
C20 C21 H21 126.7 . . ?
C17 C21 H21 126.7 . . ?
Fe1 C21 H21 125.4 . . ?
C23 C22 C26 106.7(12) . . ?
C23 C22 Fe1 70.6(7) . . ?
C26 C22 Fe1 69.9(5) . . ?
C23 C22 H22 126.6 . . ?
C26 C22 H22 126.6 . . ?
Fe1 C22 H22 124.4 . . ?
C24 C23 C22 107.0(12) . . ?
C24 C23 Fe1 69.9(6) . . ?
C22 C23 Fe1 69.7(6) . . ?
C24 C23 H23 126.5 . . ?
C22 C23 H23 126.5 . . ?
Fe1 C23 H23 125.5 . . ?
C25 C24 C23 108.9(12) . . ?
C25 C24 Fe1 70.4(6) . . ?
C23 C24 Fe1 71.0(6) . . ?
C25 C24 H24 125.5 . . ?
C23 C24 H24 125.5 . . ?
Fe1 C24 H24 124.6 . . ?
C24 C25 C26 109.7(10) . . ?
C24 C25 Fe1 71.3(5) . . ?
C26 C25 Fe1 71.1(5) . . ?
C24 C25 H25 125.2 . . ?
C26 C25 H25 125.2 . . ?
Fe1 C25 H25 124.0 . . ?
C25 C26 C22 107.7(10) . . ?
C25 C26 Fe1 70.3(5) . . ?
C22 C26 Fe1 70.2(6) . . ?
C25 C26 H26 126.2 . . ?
C22 C26 H26 126.2 . . ?
Fe1 C26 H26 125.0 . . ?
Cl2 C27 Cl1 113.5(6) . . ?
Cl2 C27 H27A 108.9 . . ?
Cl1 C27 H27A 108.9 . . ?
Cl2 C27 H27B 108.9 . . ?
Cl1 C27 H27B 108.9 . . ?
H27A C27 H27B 107.7 . . ?

loop_
_geom_bond_atom_site_label_1
_geom_bond_atom_site_label_2
_geom_bond_distance
_geom_bond_site_symmetry_2
_geom_bond_publ_flag
Fe1 C19 2.035(8) . ?
Fe1 C25 2.050(8) . ?
Fe1 C20 2.052(7) . ?
Fe1 C26 2.061(8) . ?
Fe1 C24 2.061(10) . ?
Fe1 C22 2.064(10) . ?
Fe1 C18 2.071(8) . ?
Fe1 C23 2.076(10) . ?
Fe1 C21 2.090(8) . ?
Fe1 C17 2.106(8) . ?
Cl1 C27 1.713(11) . ?
Cl2 C27 1.711(11) . ?
I1 I2 2.8810(9) . ?
I1 I3 2.9581(9) . ?
N1 C1 1.358(9) . ?
N1 C12 1.371(10) . ?
N1 C13 1.481(10) . ?
C1 C2 1.396(12) . ?
C1 C6 1.404(11) . ?
C2 C3 1.357(12) . ?
C2 H2 0.9300 . ?
C3 C4 1.374(13) . ?
C3 H3 0.9300 . ?
C4 C5 1.394(12) . ?
C4 C15 1.560(14) . ?
C5 C6 1.381(10) . ?
C5 H5 0.9300 . ?
C6 C7 1.445(11) . ?
C7 C8 1.367(12) . ?
C7 C12 1.410(10) . ?
C8 C9 1.391(13) . ?
C8 H8 0.9300 . ?
C9 C10 1.379(13) . ?
C9 H9 0.9300 . ?
C10 C11 1.383(13) . ?
C10 H10 0.9300 . ?
C11 C12 1.384(11) . ?
C11 H11 0.9300 . ?
C13 C14 1.455(12) . ?
C13 H13A 0.9700 . ?
C13 H13B 0.9700 . ?
C14 H14A 0.9600 . ?
C14 H14B 0.9600 . ?
C14 H14C 0.9600 . ?
C15 C16 1.174(11) . ?
C15 H15 0.9300 . ?
C16 C17 1.555(13) . ?
C16 H16 0.9300 . ?
C17 C18 1.404(11) . ?
C17 C21 1.421(11) . ?
C18 C19 1.406(11) . ?
C18 H18 0.9300 . ?
C19 C20 1.376(11) . ?
C19 H19 0.9300 . ?
C20 C21 1.414(10) . ?
C20 H20 0.9300 . ?
C21 H21 0.9300 . ?
C22 C23 1.403(16) . ?
C22 C26 1.407(14) . ?
C22 H22 0.9300 . ?
C23 C24 1.384(16) . ?
C23 H23 0.9300 . ?
C24 C25 1.349(12) . ?
C24 H24 0.9300 . ?
C25 C26 1.357(12) . ?
C25 H25 0.9300 . ?
C26 H26 0.9300 . ?
C27 H27A 0.9700 . ?
C27 H27B 0.9700 . ?
